data_2224746
loop_
_publ_author_name
'Xia, Guang-Ming'
'Ji, Mu-Wei'
'Lu, Ping'
'Sun, Guo-Xin'
'Xu, Wen-Fang'

_publ_section_title
;
 5-(Methoxycarbonyl)thiophene-2-carboxylic acid
;
_journal_coeditor_code RK2181
_journal_issue 1
_journal_name_full 'Acta Crystallographica Section E'
_journal_page_first o148
_journal_paper_doi 10.1107/S1600536809053161
_journal_volume 66
_journal_year 2010
_chemical_formula_iupac 'C7 H6 O4 S'
_chemical_formula_moiety 'C7 H6 O4 S'
_chemical_formula_sum 'C7 H6 O4 S'
_chemical_formula_weight 186.19
_chemical_name_systematic
;
5-(Methoxycarbonyl)thiophene-2-carboxylic acid
;
_space_group_IT_number 14
_symmetry_cell_setting monoclinic
_symmetry_space_group_name_Hall '-P 2ybc'
_symmetry_space_group_name_H-M 'P 1 21/c 1'
_atom_sites_solution_hydrogens geom
_atom_sites_solution_primary direct
_atom_sites_solution_secondary difmap
_audit_creation_method SHELXL97
_cell_angle_alpha 90.00
_cell_angle_beta 99.0810(10)
_cell_angle_gamma 90.00
_cell_formula_units_Z 4
_cell_length_a 18.2813(18)
_cell_length_b 5.9833(6)
_cell_length_c 7.3446(8)
_cell_measurement_reflns_used 978
_cell_measurement_temperature 298(2)
_cell_measurement_theta_max 25.663
_cell_measurement_theta_min 2.257
_cell_volume 793.30(14)
_computing_cell_refinement '<i>SAINT</i> (Siemens, 1996)'
_computing_data_collection '<i>SMART</i> (Siemens, 1996)'
_computing_data_reduction '<i>SAINT</i> (Siemens, 1996)'
_computing_molecular_graphics '<i>SHELXTL</i> (Sheldrick, 2008)'
_computing_publication_material '<i>SHELXTL</i> (Sheldrick, 2008)'
_computing_structure_refinement '<i>SHELXL97</i> (Sheldrick, 2008)'
_computing_structure_solution '<i>SHELXS97</i> (Sheldrick, 2008)'
_diffrn_ambient_temperature 298(2)
_diffrn_measured_fraction_theta_full 0.998
_diffrn_measured_fraction_theta_max 0.998
_diffrn_measurement_device_type 'Siemens SMART APEX CCD area-detector'
_diffrn_measurement_method '\f and \w scans'
_diffrn_radiation_monochromator graphite
_diffrn_radiation_source 'fine--focus sealed tube'
_diffrn_radiation_type MoK\a
_diffrn_radiation_wavelength 0.71073
_diffrn_reflns_av_R_equivalents 0.0352
_diffrn_reflns_av_sigmaI/netI 0.0406
_diffrn_reflns_limit_h_max 21
_diffrn_reflns_limit_h_min -17
_diffrn_reflns_limit_k_max 7
_diffrn_reflns_limit_k_min -6
_diffrn_reflns_limit_l_max 8
_diffrn_reflns_limit_l_min -8
_diffrn_reflns_number 3914
_diffrn_reflns_theta_full 25.00
_diffrn_reflns_theta_max 25.00
_diffrn_reflns_theta_min 2.26
_exptl_absorpt_coefficient_mu 0.376
_exptl_absorpt_correction_T_max 0.9562
_exptl_absorpt_correction_T_min 0.8641
_exptl_absorpt_correction_type multi-scan
_exptl_absorpt_process_details '(<i>SADABS</i>; Sheldrick, 1996)'
_exptl_crystal_colour colourless
_exptl_crystal_density_diffrn 1.559
_exptl_crystal_density_method 'not measured'
_exptl_crystal_description block
_exptl_crystal_F_000 384
_exptl_crystal_size_max 0.40
_exptl_crystal_size_mid 0.28
_exptl_crystal_size_min 0.12
_refine_diff_density_max 0.193
_refine_diff_density_min -0.264
_refine_ls_extinction_method none
_refine_ls_goodness_of_fit_ref 0.955
_refine_ls_hydrogen_treatment constr
_refine_ls_matrix_type full
_refine_ls_number_parameters 110
_refine_ls_number_reflns 1398
_refine_ls_number_restraints 0
_refine_ls_restrained_S_all 0.955
_refine_ls_R_factor_all 0.0642
_refine_ls_R_factor_gt 0.0406
_refine_ls_shift/su_max 0.000
_refine_ls_shift/su_mean 0.000
_refine_ls_structure_factor_coef Fsqd
_refine_ls_weighting_details 'calc w=1/[\s^2^(Fo^2^)+(0.0567P)^2^] where P=(Fo^2^+2Fc^2^)/3'
_refine_ls_weighting_scheme calc
_refine_ls_wR_factor_gt 0.0983
_refine_ls_wR_factor_ref 0.1082
_reflns_number_gt 958
_reflns_number_total 1398
_reflns_threshold_expression I>2\s(I)
_cod_data_source_file rk2181.cif
_cod_data_source_block I
_cod_depositor_comments
;
The following automatic conversions were performed:
'_symmetry_cell_setting' value 'Monoclinic' changed to 'monoclinic'
according to '/home/saulius/struct/CIF-dictionaries/cif_core.dic'
dictionary named 'cif_core.dic' version 2.4.1 from 2010-06-29.

Automatic conversion script
Id: cif_fix_enum 1527 2010-12-29 10:47:43Z saulius 

The following automatic conversions were performed:

'_symmetry_cell_setting' value 'Monoclinic' changed to 'monoclinic'
according to /home/saulius/struct/CIF-dictionaries/cif_core.dic
dictionary named 'cif_core.dic' version 2.4.1 from 2010-06-29.

Automatic conversion script
Id: cif_fix_values 1715 2011-07-08 13:25:40Z adriana 
;
_cod_original_sg_symbol_H-M 'P 21/c'
_cod_database_code 2224746
_cod_database_fobs_code 2224746

loop_
_symmetry_equiv_pos_as_xyz
'x, y, z'
'-x, y+1/2, -z+1/2'
'-x, -y, -z'
'x, -y-1/2, z-1/2'

loop_
_atom_site_type_symbol
_atom_site_label
_atom_site_fract_x
_atom_site_fract_y
_atom_site_fract_z
_atom_site_U_iso_or_equiv
_atom_site_adp_type
_atom_site_calc_flag
_atom_site_refinement_flags
_atom_site_occupancy
_atom_site_disorder_assembly
_atom_site_disorder_group
O O1 0.36617(8) 0.4062(3) 1.0635(2) 0.0477(5) Uani d . 1 . .
O O2 0.40524(9) 0.7617(3) 1.0853(3) 0.0579(5) Uani d . 1 . .
O O3 0.07899(9) 0.3919(3) 0.6150(2) 0.0593(6) Uani d . 1 . .
O O4 0.04479(9) 0.7517(3) 0.5849(3) 0.0609(6) Uani d . 1 . .
H H4 0.0068 0.6974 0.5278 0.091 Uiso calc R 1 . .
S S1 0.22488(3) 0.47279(11) 0.83803(9) 0.0437(3) Uani d . 1 . .
C C1 0.35915(12) 0.6246(4) 1.0321(3) 0.0398(6) Uani d . 1 . .
C C2 0.28593(12) 0.6776(4) 0.9231(3) 0.0381(6) Uani d . 1 . .
C C3 0.25867(13) 0.8855(4) 0.8830(3) 0.0419(6) Uani d . 1 . .
H H3 0.2847 1.0162 0.9174 0.050 Uiso calc R 1 . .
C C4 0.18615(13) 0.8808(4) 0.7830(3) 0.0421(7) Uani d . 1 . .
H H4A 0.1586 1.0079 0.7455 0.050 Uiso calc R 1 . .
C C5 0.16150(12) 0.6693(4) 0.7481(3) 0.0400(6) Uani d . 1 . .
C C6 0.09006(13) 0.5956(4) 0.6426(3) 0.0432(6) Uani d . 1 . .
C C7 0.43390(14) 0.3361(5) 1.1788(4) 0.0597(8) Uani d . 1 . .
H H7A 0.4753 0.3679 1.1174 0.090 Uiso calc R 1 . .
H H7B 0.4318 0.1784 1.2017 0.090 Uiso calc R 1 . .
H H7C 0.4395 0.4154 1.2938 0.090 Uiso calc R 1 . .

loop_
_atom_site_aniso_label
_atom_site_aniso_U_11
_atom_site_aniso_U_22
_atom_site_aniso_U_33
_atom_site_aniso_U_12
_atom_site_aniso_U_13
_atom_site_aniso_U_23
O1 0.0345(9) 0.0390(11) 0.0619(11) 0.0014(8) -0.0158(8) 0.0037(9)
O2 0.0401(11) 0.0461(12) 0.0783(13) -0.0098(9) -0.0190(9) 0.0037(10)
O3 0.0426(11) 0.0456(12) 0.0809(14) -0.0054(9) -0.0171(9) -0.0026(10)
O4 0.0361(10) 0.0523(13) 0.0839(13) 0.0006(9) -0.0226(9) -0.0035(10)
S1 0.0357(4) 0.0333(4) 0.0563(4) -0.0016(3) -0.0105(3) -0.0007(3)
C1 0.0310(13) 0.0406(16) 0.0446(14) -0.0017(12) -0.0045(11) 0.0013(12)
C2 0.0326(13) 0.0355(14) 0.0433(14) -0.0035(10) -0.0029(11) -0.0009(11)
C3 0.0380(14) 0.0327(15) 0.0511(15) -0.0046(12) -0.0048(11) -0.0020(12)
C4 0.0380(14) 0.0349(15) 0.0500(15) 0.0040(12) -0.0034(12) 0.0000(12)
C5 0.0312(14) 0.0393(15) 0.0455(14) 0.0007(11) -0.0063(11) 0.0000(12)
C6 0.0314(13) 0.0434(16) 0.0503(15) -0.0001(13) -0.0074(11) -0.0016(13)
C7 0.0444(16) 0.057(2) 0.0694(18) 0.0104(14) -0.0173(13) 0.0124(15)

loop_
_atom_type_symbol
_atom_type_description
_atom_type_scat_dispersion_real
_atom_type_scat_dispersion_imag
_atom_type_scat_source
C C 0.0033 0.0016 'International Tables Vol C Tables 4.2.6.8 and 6.1.1.4'
H H 0.0000 0.0000 'International Tables Vol C Tables 4.2.6.8 and 6.1.1.4'
O O 0.0106 0.0060 'International Tables Vol C Tables 4.2.6.8 and 6.1.1.4'
S S 0.1246 0.1234 'International Tables Vol C Tables 4.2.6.8 and 6.1.1.4'

loop_
_geom_angle_atom_site_label_1
_geom_angle_atom_site_label_2
_geom_angle_atom_site_label_3
_geom_angle_site_symmetry_1
_geom_angle_site_symmetry_3
_geom_angle
_geom_angle_publ_flag
C1 O1 C7 . . 115.88(19) ?
C6 O4 H4 . . 109.5 ?
C2 S1 C5 . . 90.67(12) ?
O2 C1 O1 . . 125.0(2) ?
O2 C1 C2 . . 124.0(2) ?
O1 C1 C2 . . 111.00(19) ?
C3 C2 C1 . . 125.7(2) ?
C3 C2 S1 . . 112.49(17) ?
C1 C2 S1 . . 121.8(2) ?
C2 C3 C4 . . 112.2(2) ?
C2 C3 H3 . . 123.9 ?
C4 C3 H3 . . 123.9 ?
C5 C4 C3 . . 112.0(2) ?
C5 C4 H4A . . 124.0 ?
C3 C4 H4A . . 124.0 ?
C4 C5 C6 . . 128.2(2) ?
C4 C5 S1 . . 112.63(16) ?
C6 C5 S1 . . 119.13(18) ?
O3 C6 O4 . . 125.6(2) ?
O3 C6 C5 . . 119.0(2) ?
O4 C6 C5 . . 115.4(2) ?
O1 C7 H7A . . 109.5 ?
O1 C7 H7B . . 109.5 ?
H7A C7 H7B . . 109.5 ?
O1 C7 H7C . . 109.5 ?
H7A C7 H7C . . 109.5 ?
H7B C7 H7C . . 109.5 ?

loop_
_geom_bond_atom_site_label_1
_geom_bond_atom_site_label_2
_geom_bond_site_symmetry_2
_geom_bond_distance
_geom_bond_publ_flag
O1 C1 . 1.330(3) ?
O1 C7 . 1.447(3) ?
O2 C1 . 1.196(3) ?
O3 C6 . 1.247(3) ?
O4 C6 . 1.275(3) ?
O4 H4 . 0.8200 ?
S1 C2 . 1.708(2) ?
S1 C5 . 1.709(2) ?
C1 C2 . 1.482(3) ?
C2 C3 . 1.355(3) ?
C3 C4 . 1.411(3) ?
C3 H3 . 0.9300 ?
C4 C5 . 1.354(3) ?
C4 H4A . 0.9300 ?
C5 C6 . 1.477(3) ?
C7 H7A . 0.9600 ?
C7 H7B . 0.9600 ?
C7 H7C . 0.9600 ?

loop_
_geom_hbond_atom_site_label_D
_geom_hbond_atom_site_label_H
_geom_hbond_atom_site_label_A
_geom_hbond_site_symmetry_A
_geom_hbond_distance_DH
_geom_hbond_distance_HA
_geom_hbond_distance_DA
_geom_hbond_angle_DHA
O4 H4 O3 3_566 0.82 1.82 2.639(2) 173.1

loop_
_geom_torsion_atom_site_label_1
_geom_torsion_atom_site_label_2
_geom_torsion_atom_site_label_3
_geom_torsion_atom_site_label_4
_geom_torsion_site_symmetry_1
_geom_torsion_site_symmetry_2
_geom_torsion_site_symmetry_3
_geom_torsion_site_symmetry_4
_geom_torsion
_geom_torsion_publ_flag
C7 O1 C1 O2 . . . . 3.1(4) ?
C7 O1 C1 C2 . . . . -176.3(2) ?
O2 C1 C2 C3 . . . . -6.1(4) ?
O1 C1 C2 C3 . . . . 173.3(2) ?
O2 C1 C2 S1 . . . . 175.6(2) ?
O1 C1 C2 S1 . . . . -5.0(3) ?
C5 S1 C2 C3 . . . . -0.3(2) ?
C5 S1 C2 C1 . . . . 178.2(2) ?
C1 C2 C3 C4 . . . . -177.6(2) ?
S1 C2 C3 C4 . . . . 0.8(3) ?
C2 C3 C4 C5 . . . . -1.0(3) ?
C3 C4 C5 C6 . . . . -177.8(2) ?
C3 C4 C5 S1 . . . . 0.8(3) ?
C2 S1 C5 C4 . . . . -0.3(2) ?
C2 S1 C5 C6 . . . . 178.4(2) ?
C4 C5 C6 O3 . . . . 175.4(3) ?
S1 C5 C6 O3 . . . . -3.1(3) ?
C4 C5 C6 O4 . . . . -3.6(4) ?
S1 C5 C6 O4 . . . . 177.90(19) ?

loop_
_cod_related_entry_id
_cod_related_entry_database
_cod_related_entry_code
1 ChemSpider 714967
